data_7105342
loop_
_publ_author_name
'Kickbusch, Rainer'
'Lentz, Dieter'

_publ_section_title
;
 Synthesis and reactions of
 hydroxobis(eta5-pentamethylcyclopenta-dienyl)(trifluoroethenyl)titanium(IV).
;
_journal_issue 12
_journal_name_full 'Chemical communications (Cambridge, England)'
_journal_page_first 2118
_journal_page_last 2120
_journal_paper_doi 10.1039/b925655e
_journal_volume 46
_journal_year 2010
_chemical_formula_sum 'C34 H54 F3 Na O4 Ti'
_chemical_formula_weight 654.66
_chemical_name_common
;Sodium-oxo-bis(pentamethylcylopentadienyl)-
(trifluoroethenyl)titanate(IV)
;
_chemical_name_systematic
;
Sodium-oxo-bis(pentamethylcylopentadienyl)-
(trifluoroethenyl)titanate(IV)
;
_space_group_IT_number 14
_symmetry_cell_setting monoclinic
_symmetry_space_group_name_Hall '-P 2ybc'
_symmetry_space_group_name_H-M 'P 1 21/c 1'
_atom_sites_solution_hydrogens geom
_atom_sites_solution_primary direct
_atom_sites_solution_secondary difmap
_audit_creation_method SHELXL-97
_cell_angle_alpha 90.00
_cell_angle_beta 93.099(4)
_cell_angle_gamma 90.00
_cell_formula_units_Z 4
_cell_length_a 9.0526(17)
_cell_length_b 14.710(3)
_cell_length_c 26.010(5)
_cell_measurement_reflns_used 999
_cell_measurement_temperature 173(2)
_cell_measurement_theta_max 29.7
_cell_measurement_theta_min 2.65
_cell_volume 3458.5(12)
_computing_cell_refinement 'SAINT (Bruker-AXS)'
_computing_data_collection 'SMART (Bruker-AXS)'
_computing_data_reduction 'SAINT (Bruker-AXS)'
_computing_structure_refinement 'SHELXL-97 (Sheldrick, 1997)'
_computing_structure_solution 'SHELXS-97 (Sheldrick, 1990)'
_diffrn_ambient_temperature 173(2)
_diffrn_measured_fraction_theta_full 0.977
_diffrn_measured_fraction_theta_max 0.977
_diffrn_measurement_device_type 'SMART CCD Bruker-AXS'
_diffrn_measurement_method 'omega scan'
_diffrn_radiation_monochromator graphite
_diffrn_radiation_source 'sealed tube'
_diffrn_radiation_type MoK\a
_diffrn_radiation_wavelength 0.71073
_diffrn_reflns_av_R_equivalents 0.0277
_diffrn_reflns_av_sigmaI/netI 0.0275
_diffrn_reflns_limit_h_max 11
_diffrn_reflns_limit_h_min -12
_diffrn_reflns_limit_k_max 20
_diffrn_reflns_limit_k_min -20
_diffrn_reflns_limit_l_max 36
_diffrn_reflns_limit_l_min -35
_diffrn_reflns_number 40911
_diffrn_reflns_theta_full 30.57
_diffrn_reflns_theta_max 30.57
_diffrn_reflns_theta_min 1.57
_exptl_absorpt_coefficient_mu 0.311
_exptl_absorpt_correction_T_max 1.0
_exptl_absorpt_correction_T_min 0.915
_exptl_absorpt_correction_type multi-scan
_exptl_absorpt_process_details 'SADABS (Brukler-AXS)'
_exptl_crystal_colour yellow
_exptl_crystal_density_diffrn 1.257
_exptl_crystal_density_method 'not measured'
_exptl_crystal_description needle
_exptl_crystal_F_000 1400
_exptl_crystal_size_max 0.50
_exptl_crystal_size_mid 0.10
_exptl_crystal_size_min 0.08
_refine_diff_density_max 0.489
_refine_diff_density_min -0.317
_refine_diff_density_rms 0.057
_refine_ls_extinction_method none
_refine_ls_goodness_of_fit_ref 1.035
_refine_ls_hydrogen_treatment constr
_refine_ls_matrix_type full
_refine_ls_number_parameters 398
_refine_ls_number_reflns 10352
_refine_ls_number_restraints 0
_refine_ls_restrained_S_all 1.035
_refine_ls_R_factor_all 0.0710
_refine_ls_R_factor_gt 0.0451
_refine_ls_shift/su_max 0.001
_refine_ls_shift/su_mean 0.000
_refine_ls_structure_factor_coef Fsqd
_refine_ls_weighting_details 'calc w=1/[\s^2^(Fo^2^)+(0.0634P)^2^+1.3179P] where P=(Fo^2^+2Fc^2^)/3'
_refine_ls_weighting_scheme calc
_refine_ls_wR_factor_gt 0.1136
_refine_ls_wR_factor_ref 0.1306
_reflns_number_gt 7481
_reflns_number_total 10352
_reflns_threshold_expression >2sigma(I)
_cod_data_source_file b925655e.txt
_cod_data_source_block rktioh
_cod_original_cell_volume 3458.5(11)
_cod_original_sg_symbol_H-M P2(1)/c
_cod_database_code 7105342

loop_
_symmetry_equiv_pos_as_xyz
'x, y, z'
'-x, y+1/2, -z+1/2'
'-x, -y, -z'
'x, -y-1/2, z-1/2'

loop_
_atom_site_label
_atom_site_type_symbol
_atom_site_fract_x
_atom_site_fract_y
_atom_site_fract_z
_atom_site_U_iso_or_equiv
_atom_site_adp_type
_atom_site_occupancy
_atom_site_symmetry_multiplicity
_atom_site_calc_flag
_atom_site_refinement_flags
_atom_site_disorder_assembly
_atom_site_disorder_group
Ti1 Ti 0.25516(3) 0.751645(17) 0.403233(10) 0.02197(7) Uani 1 1 d . . .
Na1 Na 0.32866(7) 0.97827(4) 0.34142(3) 0.03264(15) Uani 1 1 d . . .
C1 C 0.04405(17) 0.77903(12) 0.36029(6) 0.0312(3) Uani 1 1 d . . .
C2 C 0.00122(18) 0.84530(13) 0.32900(7) 0.0361(4) Uani 1 1 d . . .
C10C C 0.32534(18) 0.81206(11) 0.48814(6) 0.0301(3) Uani 1 1 d . . .
C1CP C 0.4238(2) 0.68146(12) 0.34301(7) 0.0416(4) Uani 1 1 d . . .
C2CP C 0.2813(3) 0.65876(14) 0.32423(7) 0.0498(5) Uani 1 1 d . . .
C3CP C 0.2205(2) 0.59643(13) 0.35905(8) 0.0435(5) Uani 1 1 d . . .
C4CP C 0.32536(18) 0.58187(10) 0.39941(6) 0.0312(3) Uani 1 1 d . . .
C5CP C 0.44991(18) 0.63745(11) 0.39068(6) 0.0308(3) Uani 1 1 d . . .
C6CP C 0.19599(18) 0.85908(10) 0.47161(6) 0.0279(3) Uani 1 1 d . . .
C7CP C 0.07676(18) 0.79744(12) 0.47086(6) 0.0323(3) Uani 1 1 d . . .
C8CP C 0.1310(2) 0.71204(12) 0.48839(7) 0.0363(4) Uani 1 1 d . . .
C9CP C 0.2839(2) 0.72114(12) 0.49958(6) 0.0348(4) Uani 1 1 d . . .
C1L C 0.5198(3) 0.96630(18) 0.23414(11) 0.0643(7) Uani 1 1 d . . .
H1L1 H 0.5869 0.9336 0.2591 0.077 Uiso 1 1 calc R . .
H1L2 H 0.5670 1.0243 0.2248 0.077 Uiso 1 1 calc R . .
C2L C 0.4865(5) 0.9093(2) 0.18718(13) 0.0992(12) Uani 1 1 d . . .
H2L1 H 0.5460 0.9295 0.1584 0.119 Uiso 1 1 calc R . .
H2L2 H 0.5082 0.8444 0.1945 0.119 Uiso 1 1 calc R . .
C3L C 0.3255(5) 0.9231(3) 0.17428(12) 0.1006(12) Uani 1 1 d . . .
H3L1 H 0.3091 0.9478 0.1390 0.121 Uiso 1 1 calc R . .
H3L2 H 0.2709 0.8650 0.1766 0.121 Uiso 1 1 calc R . .
C4L C 0.2769(3) 0.9880(2) 0.21250(9) 0.0727(8) Uani 1 1 d . . .
H4L1 H 0.2744 1.0503 0.1981 0.087 Uiso 1 1 calc R . .
H4L2 H 0.1766 0.9723 0.2230 0.087 Uiso 1 1 calc R . .
C5L C 0.1771(4) 1.17566(19) 0.30196(9) 0.0788(9) Uani 1 1 d . . .
H5L1 H 0.0981 1.1467 0.2798 0.095 Uiso 1 1 calc R . .
H5L2 H 0.2657 1.1827 0.2816 0.095 Uiso 1 1 calc R . .
C6L C 0.1270(3) 1.26592(15) 0.31931(10) 0.0601(6) Uani 1 1 d . . .
H6L1 H 0.0180 1.2714 0.3151 0.072 Uiso 1 1 calc R . .
H6L2 H 0.1728 1.3154 0.2998 0.072 Uiso 1 1 calc R . .
C7L C 0.1779(4) 1.26866(15) 0.37482(10) 0.0669(7) Uani 1 1 d . . .
H7L1 H 0.1072 1.3028 0.3952 0.080 Uiso 1 1 calc R . .
H7L2 H 0.2766 1.2974 0.3794 0.080 Uiso 1 1 calc R . .
C8L C 0.1843(2) 1.17048(13) 0.39062(8) 0.0443(4) Uani 1 1 d . . .
H8L1 H 0.2650 1.1604 0.4172 0.053 Uiso 1 1 calc R . .
H8L2 H 0.0896 1.1515 0.4047 0.053 Uiso 1 1 calc R . .
C9L C 0.5862(2) 1.13939(13) 0.36014(9) 0.0458(4) Uani 1 1 d . . .
H9L1 H 0.5285 1.1836 0.3796 0.055 Uiso 1 1 calc R . .
H9L2 H 0.5673 1.1511 0.3229 0.055 Uiso 1 1 calc R . .
C10L C 0.7495(2) 1.14832(14) 0.37493(8) 0.0429(4) Uani 1 1 d . . .
H10D H 0.7660 1.1722 0.4104 0.052 Uiso 1 1 calc R . .
H10E H 0.7995 1.1884 0.3507 0.052 Uiso 1 1 calc R . .
C11L C 0.8023(2) 1.05108(16) 0.37112(11) 0.0609(6) Uani 1 1 d . . .
H11A H 0.8234 1.0353 0.3353 0.073 Uiso 1 1 calc R . .
H11B H 0.8922 1.0405 0.3937 0.073 Uiso 1 1 calc R . .
C12L C 0.6741(2) 0.99782(14) 0.38890(9) 0.0509(5) Uani 1 1 d . . .
H12A H 0.6717 0.9364 0.3733 0.061 Uiso 1 1 calc R . .
H12B H 0.6807 0.9915 0.4268 0.061 Uiso 1 1 calc R . .
C1M C 0.5316(4) 0.74179(16) 0.31763(12) 0.0831(10) Uani 1 1 d . . .
H1M1 H 0.5682 0.7108 0.2875 0.125 Uiso 1 1 calc R . .
H1M2 H 0.6149 0.7556 0.3420 0.125 Uiso 1 1 calc R . .
H1M3 H 0.4823 0.7985 0.3068 0.125 Uiso 1 1 calc R . .
C2M C 0.2130(4) 0.6875(3) 0.27285(9) 0.1111(15) Uani 1 1 d . . .
H2M1 H 0.2375 0.7513 0.2665 0.167 Uiso 1 1 calc R . .
H2M2 H 0.1053 0.6806 0.2728 0.167 Uiso 1 1 calc R . .
H2M3 H 0.2517 0.6495 0.2457 0.167 Uiso 1 1 calc R . .
C3M C 0.0806(3) 0.54179(18) 0.34993(15) 0.0917(12) Uani 1 1 d . . .
H3M1 H 0.1053 0.4811 0.3375 0.137 Uiso 1 1 calc R . .
H3M2 H 0.0152 0.5724 0.3241 0.137 Uiso 1 1 calc R . .
H3M3 H 0.0304 0.5363 0.3822 0.137 Uiso 1 1 calc R . .
C4M C 0.3185(3) 0.50678(13) 0.43808(9) 0.0552(6) Uani 1 1 d . . .
H4M1 H 0.2251 0.5106 0.4553 0.083 Uiso 1 1 calc R . .
H4M2 H 0.4015 0.5126 0.4636 0.083 Uiso 1 1 calc R . .
H4M3 H 0.3243 0.4480 0.4206 0.083 Uiso 1 1 calc R . .
C5M C 0.5970(2) 0.63576(16) 0.42078(10) 0.0549(6) Uani 1 1 d . . .
H5M1 H 0.6761 0.6246 0.3973 0.082 Uiso 1 1 calc R . .
H5M2 H 0.5969 0.5872 0.4466 0.082 Uiso 1 1 calc R . .
H5M3 H 0.6137 0.6944 0.4381 0.082 Uiso 1 1 calc R . .
C6M C 0.1861(2) 0.95751(11) 0.45735(7) 0.0407(4) Uani 1 1 d . . .
H6M1 H 0.1472 0.9921 0.4859 0.061 Uiso 1 1 calc R . .
H6M2 H 0.1199 0.9647 0.4265 0.061 Uiso 1 1 calc R . .
H6M3 H 0.2847 0.9802 0.4503 0.061 Uiso 1 1 calc R . .
C7M C -0.0838(2) 0.82250(16) 0.46215(8) 0.0495(5) Uani 1 1 d . . .
H7M1 H -0.1396 0.7696 0.4489 0.074 Uiso 1 1 calc R . .
H7M2 H -0.0935 0.8722 0.4371 0.074 Uiso 1 1 calc R . .
H7M3 H -0.1230 0.8421 0.4948 0.074 Uiso 1 1 calc R . .
C8M C 0.0342(3) 0.63101(15) 0.49778(10) 0.0648(7) Uani 1 1 d . . .
H8M1 H -0.0506 0.6502 0.5170 0.097 Uiso 1 1 calc R . .
H8M2 H 0.0914 0.5853 0.5178 0.097 Uiso 1 1 calc R . .
H8M3 H -0.0010 0.6048 0.4647 0.097 Uiso 1 1 calc R . .
C9M C 0.3826(3) 0.65741(15) 0.53101(8) 0.0583(6) Uani 1 1 d . . .
H9M1 H 0.3985 0.6814 0.5660 0.087 Uiso 1 1 calc R . .
H9M2 H 0.4779 0.6519 0.5151 0.087 Uiso 1 1 calc R . .
H9M3 H 0.3357 0.5975 0.5323 0.087 Uiso 1 1 calc R . .
C10M C 0.4767(2) 0.85282(15) 0.49575(8) 0.0458(5) Uani 1 1 d . . .
H10A H 0.4971 0.8907 0.4660 0.069 Uiso 1 1 calc R . .
H10B H 0.5505 0.8041 0.4993 0.069 Uiso 1 1 calc R . .
H10C H 0.4815 0.8903 0.5270 0.069 Uiso 1 1 calc R . .
F1 F -0.07233(11) 0.71701(8) 0.36417(5) 0.0453(3) Uani 1 1 d . . .
F2 F -0.13089(12) 0.85449(9) 0.30345(5) 0.0516(3) Uani 1 1 d . . .
F3 F 0.08500(12) 0.91605(8) 0.31618(5) 0.0507(3) Uani 1 1 d . . .
O1 O 0.33641(12) 0.84474(7) 0.37963(4) 0.0290(2) Uani 1 1 d . . .
O1L O 0.38094(16) 0.98270(11) 0.25538(5) 0.0521(4) Uani 1 1 d . . .
O2L O 0.21102(17) 1.12091(9) 0.34527(5) 0.0498(3) Uani 1 1 d . . .
O3L O 0.54484(14) 1.04827(9) 0.37245(6) 0.0441(3) Uani 1 1 d . . .

loop_
_atom_site_aniso_label
_atom_site_aniso_U_11
_atom_site_aniso_U_22
_atom_site_aniso_U_33
_atom_site_aniso_U_23
_atom_site_aniso_U_13
_atom_site_aniso_U_12
Ti1 0.02403(12) 0.01922(12) 0.02252(12) -0.00075(9) 0.00010(8) 0.00008(10)
Na1 0.0386(3) 0.0251(3) 0.0342(3) 0.0019(3) 0.0011(3) -0.0018(3)
C1 0.0249(7) 0.0355(8) 0.0331(8) -0.0059(6) 0.0011(6) 0.0011(6)
C2 0.0263(7) 0.0470(10) 0.0345(9) -0.0024(7) -0.0029(6) 0.0073(7)
C10C 0.0368(8) 0.0312(8) 0.0219(7) -0.0024(6) -0.0024(6) -0.0009(6)
C1CP 0.0591(11) 0.0305(8) 0.0372(9) 0.0012(7) 0.0208(8) 0.0133(8)
C2CP 0.0735(14) 0.0467(11) 0.0278(9) -0.0132(8) -0.0101(9) 0.0319(10)
C3CP 0.0373(9) 0.0326(9) 0.0590(12) -0.0224(8) -0.0137(8) 0.0064(7)
C4CP 0.0359(8) 0.0195(7) 0.0380(8) -0.0036(6) 0.0022(6) 0.0014(6)
C5CP 0.0306(8) 0.0250(7) 0.0368(8) -0.0050(6) 0.0009(6) 0.0016(6)
C6CP 0.0380(8) 0.0224(7) 0.0233(7) -0.0030(5) 0.0024(6) 0.0003(6)
C7CP 0.0353(8) 0.0336(8) 0.0288(8) -0.0076(6) 0.0083(6) -0.0010(7)
C8CP 0.0514(10) 0.0276(8) 0.0314(8) -0.0032(6) 0.0149(7) -0.0063(7)
C9CP 0.0542(10) 0.0280(7) 0.0222(7) 0.0016(6) 0.0033(7) 0.0069(7)
C1L 0.0548(13) 0.0604(14) 0.0798(17) 0.0230(13) 0.0244(12) -0.0013(11)
C2L 0.142(3) 0.076(2) 0.087(2) -0.0023(17) 0.070(2) 0.019(2)
C3L 0.157(4) 0.084(2) 0.0601(18) -0.0220(16) -0.001(2) -0.002(2)
C4L 0.0702(16) 0.109(2) 0.0383(12) -0.0004(13) -0.0030(11) 0.0117(15)
C5L 0.120(2) 0.0738(18) 0.0411(12) -0.0049(11) -0.0142(13) 0.0484(17)
C6L 0.0795(16) 0.0410(11) 0.0595(14) 0.0114(10) 0.0014(12) 0.0085(11)
C7L 0.111(2) 0.0334(11) 0.0569(14) -0.0060(9) 0.0099(14) -0.0007(12)
C8L 0.0503(11) 0.0409(10) 0.0416(10) 0.0009(8) 0.0016(8) -0.0011(8)
C9L 0.0423(10) 0.0336(9) 0.0612(12) 0.0071(8) -0.0006(9) -0.0014(8)
C10L 0.0413(10) 0.0418(10) 0.0459(10) 0.0007(8) 0.0039(8) -0.0081(8)
C11L 0.0402(11) 0.0507(13) 0.0921(18) 0.0087(12) 0.0061(11) 0.0039(9)
C12L 0.0438(11) 0.0399(10) 0.0680(14) 0.0109(9) -0.0064(10) 0.0005(8)
C1M 0.111(2) 0.0456(13) 0.101(2) 0.0211(13) 0.0783(19) 0.0227(14)
C2M 0.166(3) 0.134(3) 0.0302(11) -0.0225(14) -0.0236(15) 0.107(3)
C3M 0.0462(13) 0.0549(15) 0.170(3) -0.0595(18) -0.0331(16) 0.0027(11)
C4M 0.0817(16) 0.0236(8) 0.0621(13) 0.0060(8) 0.0214(12) 0.0032(9)
C5M 0.0322(9) 0.0584(13) 0.0727(15) -0.0200(11) -0.0093(9) 0.0056(9)
C6M 0.0630(12) 0.0231(7) 0.0362(9) -0.0027(6) 0.0041(8) 0.0048(8)
C7M 0.0342(9) 0.0631(13) 0.0524(12) -0.0195(10) 0.0125(8) 0.0031(9)
C8M 0.0883(18) 0.0403(11) 0.0702(15) -0.0049(10) 0.0439(14) -0.0213(11)
C9M 0.0978(18) 0.0440(11) 0.0320(10) 0.0062(8) -0.0061(10) 0.0243(11)
C10M 0.0404(10) 0.0559(12) 0.0400(10) -0.0117(9) -0.0074(8) -0.0065(9)
F1 0.0296(5) 0.0430(6) 0.0629(7) -0.0051(5) -0.0012(5) -0.0064(4)
F2 0.0375(6) 0.0663(8) 0.0490(7) -0.0018(6) -0.0159(5) 0.0143(5)
F3 0.0425(6) 0.0550(7) 0.0542(7) 0.0231(6) -0.0020(5) 0.0029(5)
O1 0.0339(6) 0.0246(5) 0.0289(5) 0.0006(4) 0.0044(4) -0.0026(4)
O1L 0.0510(8) 0.0709(10) 0.0346(7) 0.0005(7) 0.0050(6) 0.0092(7)
O2L 0.0665(9) 0.0349(7) 0.0474(8) -0.0031(6) -0.0018(7) 0.0115(6)
O3L 0.0379(7) 0.0346(7) 0.0588(8) 0.0060(6) -0.0062(6) -0.0051(5)

loop_
_atom_type_symbol
_atom_type_description
_atom_type_scat_dispersion_real
_atom_type_scat_dispersion_imag
_atom_type_scat_source
C C 0.0033 0.0016 'International Tables Vol C Tables 4.2.6.8 and 6.1.1.4'
H H 0.0000 0.0000 'International Tables Vol C Tables 4.2.6.8 and 6.1.1.4'
O O 0.0106 0.0060 'International Tables Vol C Tables 4.2.6.8 and 6.1.1.4'
F F 0.0171 0.0103 'International Tables Vol C Tables 4.2.6.8 and 6.1.1.4'
Ti Ti 0.2776 0.4457 'International Tables Vol C Tables 4.2.6.8 and 6.1.1.4'
Na Na 0.0362 0.0249 'International Tables Vol C Tables 4.2.6.8 and 6.1.1.4'

loop_
_geom_angle_atom_site_label_1
_geom_angle_atom_site_label_2
_geom_angle_atom_site_label_3
_geom_angle
_geom_angle_site_symmetry_1
_geom_angle_site_symmetry_3
_geom_angle_publ_flag
O1 Ti1 C1 92.90(6) . . ?
O1 Ti1 C10C 86.34(6) . . ?
C1 Ti1 C10C 124.85(6) . . ?
O1 Ti1 C6CP 81.82(5) . . ?
C1 Ti1 C6CP 91.85(6) . . ?
C10C Ti1 C6CP 33.42(5) . . ?
O1 Ti1 C5CP 100.12(6) . . ?
C1 Ti1 C5CP 131.67(6) . . ?
C10C Ti1 C5CP 102.43(6) . . ?
C6CP Ti1 C5CP 135.85(5) . . ?
O1 Ti1 C1CP 79.16(6) . . ?
C1 Ti1 C1CP 107.72(7) . . ?
C10C Ti1 C1CP 126.01(7) . . ?
C6CP Ti1 C1CP 153.22(7) . . ?
C5CP Ti1 C1CP 33.10(6) . . ?
O1 Ti1 C2CP 94.73(7) . . ?
C1 Ti1 C2CP 78.46(6) . . ?
C10C Ti1 C2CP 156.63(6) . . ?
C6CP Ti1 C2CP 169.58(6) . . ?
C5CP Ti1 C2CP 54.36(6) . . ?
C1CP Ti1 C2CP 32.67(7) . . ?
O1 Ti1 C7CP 110.04(6) . . ?
C1 Ti1 C7CP 74.67(6) . . ?
C10C Ti1 C7CP 54.52(6) . . ?
C6CP Ti1 C7CP 32.67(5) . . ?
C5CP Ti1 C7CP 139.15(6) . . ?
C1CP Ti1 C7CP 170.55(6) . . ?
C2CP Ti1 C7CP 143.97(7) . . ?
O1 Ti1 C9CP 118.58(6) . . ?
C1 Ti1 C9CP 124.92(6) . . ?
C10C Ti1 C9CP 33.16(6) . . ?
C6CP Ti1 C9CP 54.27(5) . . ?
C5CP Ti1 C9CP 88.54(6) . . ?
C1CP Ti1 C9CP 121.10(6) . . ?
C2CP Ti1 C9CP 134.97(6) . . ?
C7CP Ti1 C9CP 53.16(6) . . ?
O1 Ti1 C3CP 127.19(7) . . ?
C1 Ti1 C3CP 81.59(6) . . ?
C10C Ti1 C3CP 138.65(6) . . ?
C6CP Ti1 C3CP 150.32(6) . . ?
C5CP Ti1 C3CP 53.61(6) . . ?
C1CP Ti1 C3CP 53.81(7) . . ?
C2CP Ti1 C3CP 32.58(8) . . ?
C7CP Ti1 C3CP 118.59(6) . . ?
C9CP Ti1 C3CP 106.70(7) . . ?
O1 Ti1 C4CP 131.22(5) . . ?
C1 Ti1 C4CP 111.53(6) . . ?
C10C Ti1 C4CP 109.62(6) . . ?
C6CP Ti1 C4CP 135.52(5) . . ?
C5CP Ti1 C4CP 32.59(5) . . ?
C1CP Ti1 C4CP 53.80(6) . . ?
C2CP Ti1 C4CP 53.30(6) . . ?
C7CP Ti1 C4CP 116.75(6) . . ?
C9CP Ti1 C4CP 81.67(5) . . ?
C3CP Ti1 C4CP 31.40(6) . . ?
O1 Ti1 C8CP 135.12(5) . . ?
C1 Ti1 C8CP 94.00(6) . . ?
C10C Ti1 C8CP 54.06(6) . . ?
C6CP Ti1 C8CP 53.68(5) . . ?
C5CP Ti1 C8CP 107.73(6) . . ?
C1CP Ti1 C8CP 139.08(6) . . ?
C2CP Ti1 C8CP 130.09(7) . . ?
C7CP Ti1 C8CP 31.90(6) . . ?
C9CP Ti1 C8CP 31.66(6) . . ?
C3CP Ti1 C8CP 97.69(7) . . ?
C4CP Ti1 C8CP 86.26(5) . . ?
O1 Na1 O1L 117.31(6) . . ?
O1 Na1 O3L 103.51(5) . . ?
O1L Na1 O3L 96.39(6) . . ?
O1 Na1 O2L 141.13(6) . . ?
O1L Na1 O2L 97.62(6) . . ?
O3L Na1 O2L 87.98(6) . . ?
O1 Na1 F3 78.07(4) . . ?
O1L Na1 F3 88.83(5) . . ?
O3L Na1 F3 172.96(6) . . ?
O2L Na1 F3 86.65(5) . . ?
O1 Na1 Ti1 11.97(3) . . ?
O1L Na1 Ti1 119.13(5) . . ?
O3L Na1 Ti1 114.14(4) . . ?
O2L Na1 Ti1 132.63(5) . . ?
F3 Na1 Ti1 66.83(3) . . ?
C2 C1 F1 109.24(14) . . ?
C2 C1 Ti1 132.04(13) . . ?
F1 C1 Ti1 118.72(11) . . ?
C1 C2 F3 125.28(15) . . ?
C1 C2 F2 127.29(17) . . ?
F3 C2 F2 107.42(15) . . ?
C6CP C10C C9CP 107.53(15) . . ?
C6CP C10C C10M 125.69(16) . . ?
C9CP C10C C10M 126.65(16) . . ?
C6CP C10C Ti1 74.33(9) . . ?
C9CP C10C Ti1 77.76(9) . . ?
C10M C10C Ti1 117.25(11) . . ?
C2CP C1CP C5CP 107.85(17) . . ?
C2CP C1CP C1M 126.8(2) . . ?
C5CP C1CP C1M 125.3(2) . . ?
C2CP C1CP Ti1 74.37(10) . . ?
C5CP C1CP Ti1 73.37(9) . . ?
C1M C1CP Ti1 118.11(13) . . ?
C1CP C2CP C3CP 108.28(16) . . ?
C1CP C2CP C2M 124.9(3) . . ?
C3CP C2CP C2M 126.5(3) . . ?
C1CP C2CP Ti1 72.96(10) . . ?
C3CP C2CP Ti1 76.74(10) . . ?
C2M C2CP Ti1 121.78(14) . . ?
C4CP C3CP C2CP 107.96(17) . . ?
C4CP C3CP C3M 124.7(2) . . ?
C2CP C3CP C3M 126.5(2) . . ?
C4CP C3CP Ti1 74.79(9) . . ?
C2CP C3CP Ti1 70.69(10) . . ?
C3M C3CP Ti1 128.72(14) . . ?
C3CP C4CP C5CP 107.79(16) . . ?
C3CP C4CP C4M 124.62(18) . . ?
C5CP C4CP C4M 126.43(17) . . ?
C3CP C4CP Ti1 73.81(10) . . ?
C5CP C4CP Ti1 69.42(9) . . ?
C4M C4CP Ti1 131.97(12) . . ?
C1CP C5CP C4CP 107.96(15) . . ?
C1CP C5CP C5M 124.50(18) . . ?
C4CP C5CP C5M 126.43(17) . . ?
C1CP C5CP Ti1 73.53(9) . . ?
C4CP C5CP Ti1 77.99(9) . . ?
C5M C5CP Ti1 124.01(12) . . ?
C10C C6CP C7CP 108.19(14) . . ?
C10C C6CP C6M 126.10(16) . . ?
C7CP C6CP C6M 125.71(16) . . ?
C10C C6CP Ti1 72.24(9) . . ?
C7CP C6CP Ti1 76.89(9) . . ?
C6M C6CP Ti1 117.06(11) . . ?
C6CP C7CP C8CP 108.35(15) . . ?
C6CP C7CP C7M 125.28(17) . . ?
C8CP C7CP C7M 125.53(17) . . ?
C6CP C7CP Ti1 70.44(9) . . ?
C8CP C7CP Ti1 76.44(9) . . ?
C7M C7CP Ti1 127.25(12) . . ?
C9CP C8CP C7CP 107.61(15) . . ?
C9CP C8CP C8M 128.05(19) . . ?
C7CP C8CP C8M 124.06(19) . . ?
C9CP C8CP Ti1 71.88(9) . . ?
C7CP C8CP Ti1 71.66(9) . . ?
C8M C8CP Ti1 126.62(13) . . ?
C8CP C9CP C10C 108.28(15) . . ?
C8CP C9CP C9M 127.02(18) . . ?
C10C C9CP C9M 122.87(18) . . ?
C8CP C9CP Ti1 76.46(10) . . ?
C10C C9CP Ti1 69.08(9) . . ?
C9M C9CP Ti1 132.10(13) . . ?
O1L C1L C2L 105.6(2) . . ?
O1L C1L H1L1 110.6 . . ?
C2L C1L H1L1 110.6 . . ?
O1L C1L H1L2 110.6 . . ?
C2L C1L H1L2 110.6 . . ?
H1L1 C1L H1L2 108.7 . . ?
C3L C2L C1L 104.9(2) . . ?
C3L C2L H2L1 110.8 . . ?
C1L C2L H2L1 110.8 . . ?
C3L C2L H2L2 110.8 . . ?
C1L C2L H2L2 110.8 . . ?
H2L1 C2L H2L2 108.8 . . ?
C4L C3L C2L 105.2(3) . . ?
C4L C3L H3L1 110.7 . . ?
C2L C3L H3L1 110.7 . . ?
C4L C3L H3L2 110.7 . . ?
C2L C3L H3L2 110.7 . . ?
H3L1 C3L H3L2 108.8 . . ?
O1L C4L C3L 106.6(3) . . ?
O1L C4L H4L1 110.4 . . ?
C3L C4L H4L1 110.4 . . ?
O1L C4L H4L2 110.4 . . ?
C3L C4L H4L2 110.4 . . ?
H4L1 C4L H4L2 108.6 . . ?
O2L C5L C6L 109.06(19) . . ?
O2L C5L H5L1 109.9 . . ?
C6L C5L H5L1 109.9 . . ?
O2L C5L H5L2 109.9 . . ?
C6L C5L H5L2 109.9 . . ?
H5L1 C5L H5L2 108.3 . . ?
C5L C6L C7L 103.60(19) . . ?
C5L C6L H6L1 111.0 . . ?
C7L C6L H6L1 111.0 . . ?
C5L C6L H6L2 111.0 . . ?
C7L C6L H6L2 111.0 . . ?
H6L1 C6L H6L2 109.0 . . ?
C6L C7L C8L 104.14(18) . . ?
C6L C7L H7L1 110.9 . . ?
C8L C7L H7L1 110.9 . . ?
C6L C7L H7L2 110.9 . . ?
C8L C7L H7L2 110.9 . . ?
H7L1 C7L H7L2 108.9 . . ?
O2L C8L C7L 105.81(17) . . ?
O2L C8L H8L1 110.6 . . ?
C7L C8L H8L1 110.6 . . ?
O2L C8L H8L2 110.6 . . ?
C7L C8L H8L2 110.6 . . ?
H8L1 C8L H8L2 108.7 . . ?
O3L C9L C10L 106.74(15) . . ?
O3L C9L H9L1 110.4 . . ?
C10L C9L H9L1 110.4 . . ?
O3L C9L H9L2 110.4 . . ?
C10L C9L H9L2 110.4 . . ?
H9L1 C9L H9L2 108.6 . . ?
C9L C10L C11L 102.05(16) . . ?
C9L C10L H10D 111.4 . . ?
C11L C10L H10D 111.4 . . ?
C9L C10L H10E 111.4 . . ?
C11L C10L H10E 111.4 . . ?
H10D C10L H10E 109.2 . . ?
C12L C11L C10L 102.83(17) . . ?
C12L C11L H11A 111.2 . . ?
C10L C11L H11A 111.2 . . ?
C12L C11L H11B 111.2 . . ?
C10L C11L H11B 111.2 . . ?
H11A C11L H11B 109.1 . . ?
O3L C12L C11L 105.77(17) . . ?
O3L C12L H12A 110.6 . . ?
C11L C12L H12A 110.6 . . ?
O3L C12L H12B 110.6 . . ?
C11L C12L H12B 110.6 . . ?
H12A C12L H12B 108.7 . . ?
C1CP C1M H1M1 109.5 . . ?
C1CP C1M H1M2 109.5 . . ?
H1M1 C1M H1M2 109.5 . . ?
C1CP C1M H1M3 109.5 . . ?
H1M1 C1M H1M3 109.5 . . ?
H1M2 C1M H1M3 109.5 . . ?
C2CP C2M H2M1 109.5 . . ?
C2CP C2M H2M2 109.5 . . ?
H2M1 C2M H2M2 109.5 . . ?
C2CP C2M H2M3 109.5 . . ?
H2M1 C2M H2M3 109.5 . . ?
H2M2 C2M H2M3 109.5 . . ?
C3CP C3M H3M1 109.5 . . ?
C3CP C3M H3M2 109.5 . . ?
H3M1 C3M H3M2 109.5 . . ?
C3CP C3M H3M3 109.5 . . ?
H3M1 C3M H3M3 109.5 . . ?
H3M2 C3M H3M3 109.5 . . ?
C4CP C4M H4M1 109.5 . . ?
C4CP C4M H4M2 109.5 . . ?
H4M1 C4M H4M2 109.5 . . ?
C4CP C4M H4M3 109.5 . . ?
H4M1 C4M H4M3 109.5 . . ?
H4M2 C4M H4M3 109.5 . . ?
C5CP C5M H5M1 109.5 . . ?
C5CP C5M H5M2 109.5 . . ?
H5M1 C5M H5M2 109.5 . . ?
C5CP C5M H5M3 109.5 . . ?
H5M1 C5M H5M3 109.5 . . ?
H5M2 C5M H5M3 109.5 . . ?
C6CP C6M H6M1 109.5 . . ?
C6CP C6M H6M2 109.5 . . ?
H6M1 C6M H6M2 109.5 . . ?
C6CP C6M H6M3 109.5 . . ?
H6M1 C6M H6M3 109.5 . . ?
H6M2 C6M H6M3 109.5 . . ?
C7CP C7M H7M1 109.5 . . ?
C7CP C7M H7M2 109.5 . . ?
H7M1 C7M H7M2 109.5 . . ?
C7CP C7M H7M3 109.5 . . ?
H7M1 C7M H7M3 109.5 . . ?
H7M2 C7M H7M3 109.5 . . ?
C8CP C8M H8M1 109.5 . . ?
C8CP C8M H8M2 109.5 . . ?
H8M1 C8M H8M2 109.5 . . ?
C8CP C8M H8M3 109.5 . . ?
H8M1 C8M H8M3 109.5 . . ?
H8M2 C8M H8M3 109.5 . . ?
C9CP C9M H9M1 109.5 . . ?
C9CP C9M H9M2 109.5 . . ?
H9M1 C9M H9M2 109.5 . . ?
C9CP C9M H9M3 109.5 . . ?
H9M1 C9M H9M3 109.5 . . ?
H9M2 C9M H9M3 109.5 . . ?
C10C C10M H10A 109.5 . . ?
C10C C10M H10B 109.5 . . ?
H10A C10M H10B 109.5 . . ?
C10C C10M H10C 109.5 . . ?
H10A C10M H10C 109.5 . . ?
H10B C10M H10C 109.5 . . ?
C2 F3 Na1 137.58(10) . . ?
Ti1 O1 Na1 152.32(7) . . ?
C1L O1L C4L 105.46(18) . . ?
C1L O1L Na1 127.09(14) . . ?
C4L O1L Na1 126.78(14) . . ?
C5L O2L C8L 109.41(16) . . ?
C5L O2L Na1 123.75(13) . . ?
C8L O2L Na1 126.20(12) . . ?
C12L O3L C9L 109.43(14) . . ?
C12L O3L Na1 122.34(12) . . ?
C9L O3L Na1 124.32(11) . . ?

loop_
_geom_bond_atom_site_label_1
_geom_bond_atom_site_label_2
_geom_bond_distance
_geom_bond_site_symmetry_2
_geom_bond_publ_flag
Ti1 O1 1.6859(11) . ?
Ti1 C1 2.1980(16) . ?
Ti1 C10C 2.4329(16) . ?
Ti1 C6CP 2.4597(15) . ?
Ti1 C5CP 2.4695(16) . ?
Ti1 C1CP 2.4716(17) . ?
Ti1 C2CP 2.4896(18) . ?
Ti1 C7CP 2.5423(16) . ?
Ti1 C9CP 2.5453(17) . ?
Ti1 C3CP 2.5677(17) . ?
Ti1 C4CP 2.5802(16) . ?
Ti1 C8CP 2.6037(17) . ?
Na1 O1 2.2007(13) . ?
Na1 O1L 2.3133(15) . ?
Na1 O3L 2.3174(15) . ?
Na1 O2L 2.3576(15) . ?
Na1 F3 2.4449(14) . ?
C1 C2 1.315(2) . ?
C1 F1 1.4014(19) . ?
C2 F3 1.341(2) . ?
C2 F2 1.3432(19) . ?
C10C C6CP 1.407(2) . ?
C10C C9CP 1.425(2) . ?
C10C C10M 1.499(2) . ?
C1CP C2CP 1.395(3) . ?
C1CP C5CP 1.407(2) . ?
C1CP C1M 1.499(3) . ?
C2CP C3CP 1.420(3) . ?
C2CP C2M 1.503(3) . ?
C3CP C4CP 1.393(2) . ?
C3CP C3M 1.508(3) . ?
C4CP C5CP 1.421(2) . ?
C4CP C4M 1.498(3) . ?
C5CP C5M 1.508(3) . ?
C6CP C7CP 1.409(2) . ?
C6CP C6M 1.496(2) . ?
C7CP C8CP 1.415(3) . ?
C7CP C7M 1.505(3) . ?
C8CP C9CP 1.406(3) . ?
C8CP C8M 1.507(3) . ?
C9CP C9M 1.506(3) . ?
C1L O1L 1.420(3) . ?
C1L C2L 1.499(4) . ?
C1L H1L1 0.9900 . ?
C1L H1L2 0.9900 . ?
C2L C3L 1.492(5) . ?
C2L H2L1 0.9900 . ?
C2L H2L2 0.9900 . ?
C3L C4L 1.463(4) . ?
C3L H3L1 0.9900 . ?
C3L H3L2 0.9900 . ?
C4L O1L 1.423(3) . ?
C4L H4L1 0.9900 . ?
C4L H4L2 0.9900 . ?
C5L O2L 1.405(3) . ?
C5L C6L 1.481(3) . ?
C5L H5L1 0.9900 . ?
C5L H5L2 0.9900 . ?
C6L C7L 1.492(4) . ?
C6L H6L1 0.9900 . ?
C6L H6L2 0.9900 . ?
C7L C8L 1.502(3) . ?
C7L H7L1 0.9900 . ?
C7L H7L2 0.9900 . ?
C8L O2L 1.419(2) . ?
C8L H8L1 0.9900 . ?
C8L H8L2 0.9900 . ?
C9L O3L 1.433(2) . ?
C9L C10L 1.513(3) . ?
C9L H9L1 0.9900 . ?
C9L H9L2 0.9900 . ?
C10L C11L 1.513(3) . ?
C10L H10D 0.9900 . ?
C10L H10E 0.9900 . ?
C11L C12L 1.494(3) . ?
C11L H11A 0.9900 . ?
C11L H11B 0.9900 . ?
C12L O3L 1.431(2) . ?
C12L H12A 0.9900 . ?
C12L H12B 0.9900 . ?
C1M H1M1 0.9800 . ?
C1M H1M2 0.9800 . ?
C1M H1M3 0.9800 . ?
C2M H2M1 0.9800 . ?
C2M H2M2 0.9800 . ?
C2M H2M3 0.9800 . ?
C3M H3M1 0.9800 . ?
C3M H3M2 0.9800 . ?
C3M H3M3 0.9800 . ?
C4M H4M1 0.9800 . ?
C4M H4M2 0.9800 . ?
C4M H4M3 0.9800 . ?
C5M H5M1 0.9800 . ?
C5M H5M2 0.9800 . ?
C5M H5M3 0.9800 . ?
C6M H6M1 0.9800 . ?
C6M H6M2 0.9800 . ?
C6M H6M3 0.9800 . ?
C7M H7M1 0.9800 . ?
C7M H7M2 0.9800 . ?
C7M H7M3 0.9800 . ?
C8M H8M1 0.9800 . ?
C8M H8M2 0.9800 . ?
C8M H8M3 0.9800 . ?
C9M H9M1 0.9800 . ?
C9M H9M2 0.9800 . ?
C9M H9M3 0.9800 . ?
C10M H10A 0.9800 . ?
C10M H10B 0.9800 . ?
C10M H10C 0.9800 . ?
